data_6000732
loop_
_publ_author_name
'Marcano, G.'
'Nieves, L.'

_publ_section_title
;
 Temperature dependence of the fundamental absorption edge in Cu2GeSe3
;
_journal_name_full 'Journal of Applied Physics'
_journal_page_first 1284
_journal_page_last 1286
_journal_paper_doi 10.1063/1.372010
_journal_volume 87
_journal_year 2000
_chemical_formula_sum 'Cu2 Ge Se3'
_cell_angle_alpha 90
_cell_angle_beta 90
_cell_angle_gamma 90
_cell_length_a 11.878(8)
_cell_length_b 3.941(3)
_cell_length_c 5.485(3)
_cell_volume 256.76
_cod_database_code 6000732

loop_
_atom_site_label
_atom_site_fract_x
_atom_site_fract_y
_atom_site_fract_z
? ? ? ?
